data_3000242
loop_
_publ_author_name
'Kanzaki, M.'

_publ_section_title
;
 High-pressure phase relations in Zn2SiO4 system: A first-principles study
 (DFT optimized Zn2SiO4 willemite at 0 K)
;
_journal_name_full 'To be published'
_chemical_formula_sum 'O4 Si Zn2'
_chemical_name_common Zn2SiO4
_chemical_name_mineral willemite
_symmetry_space_group_name_Hall '-P 3*'
_symmetry_space_group_name_H-M 'R -3 :R'
_cell_angle_alpha 107.89600
_cell_angle_beta 107.89600
_cell_angle_gamma 107.89600
_cell_length_a 8.61970
_cell_length_b 8.61970
_cell_length_c 8.61970
_cell_volume 519.775
_cod_database_code 3000242
_cod_hold_until_date 2020-04-22

loop_
_atom_site_label
_atom_site_fract_x
_atom_site_fract_y
_atom_site_fract_z
? ? ? ?
